data_4113754
loop_
_publ_author_name
'Xianhui Bu'
'Nanfeng Zheng'
'Yuqi Li'
'Pingyun Feng'

_publ_section_title
;
 Templated Assembly of Sulfide Nanoclusters into Cubic-C3N4 Type Framework
;
_journal_name_full 'Journal of the American Chemical Society'
_journal_page_first 6024
_journal_page_last 6025
_journal_paper_doi 10.1021/ja030103s
_journal_volume 125
_journal_year 2003
_chemical_formula_sum 'Fe12 In48 S97'
_chemical_formula_weight 9291.38
_chemical_name_common UCR-8FeInS-DBA
_chemical_name_systematic
; 
 ? 
;
_space_group_IT_number 220
_symmetry_cell_setting cubic
_symmetry_space_group_name_Hall 'I -4bd 2c 3'
_symmetry_space_group_name_H-M 'I -4 3 d'
_atom_sites_solution_hydrogens geom
_atom_sites_solution_primary direct
_atom_sites_solution_secondary difmap
_audit_creation_method SHELXL-97
_cell_angle_alpha 90.00
_cell_angle_beta 90.00
_cell_angle_gamma 90.00
_cell_formula_units_Z 4
_cell_length_a 35.090(4)
_cell_length_b 35.090(4)
_cell_length_c 35.090(4)
_cell_measurement_temperature 293(2)
_cell_volume 43207(9)
_computing_structure_refinement 'SHELXL-97 (Sheldrick, 1997)'
_computing_structure_solution 'SHELXS-97 (Sheldrick, 1990)'
_diffrn_ambient_temperature 293(2)
_diffrn_measured_fraction_theta_full 0.998
_diffrn_measured_fraction_theta_max 0.998
_diffrn_radiation_monochromator graphite
_diffrn_radiation_source 'fine-focus sealed tube'
_diffrn_radiation_type MoK\a
_diffrn_radiation_wavelength 0.71073
_diffrn_reflns_av_R_equivalents 0.2286
_diffrn_reflns_av_sigmaI/netI 0.0812
_diffrn_reflns_limit_h_max 33
_diffrn_reflns_limit_h_min -33
_diffrn_reflns_limit_k_max 33
_diffrn_reflns_limit_k_min -27
_diffrn_reflns_limit_l_max 33
_diffrn_reflns_limit_l_min -32
_diffrn_reflns_number 65641
_diffrn_reflns_theta_full 19.99
_diffrn_reflns_theta_max 19.99
_diffrn_reflns_theta_min 1.84
_exptl_absorpt_coefficient_mu 3.367
_exptl_crystal_density_diffrn 1.428
_exptl_crystal_F_000 16864
_refine_diff_density_max 1.396
_refine_diff_density_min -0.867
_refine_diff_density_rms 0.258
_refine_ls_abs_structure_details 'Flack H D (1983), Acta Cryst. A39, 876-881'
_refine_ls_abs_structure_Flack -0.05(15)
_refine_ls_extinction_method none
_refine_ls_goodness_of_fit_ref 1.063
_refine_ls_hydrogen_treatment mixed
_refine_ls_matrix_type full
_refine_ls_number_parameters 119
_refine_ls_number_reflns 3364
_refine_ls_number_restraints 0
_refine_ls_restrained_S_all 1.063
_refine_ls_R_factor_all 0.1111
_refine_ls_R_factor_gt 0.0641
_refine_ls_shift/su_max 0.003
_refine_ls_shift/su_mean 0.000
_refine_ls_structure_factor_coef Fsqd
_refine_ls_weighting_details 'calc w=1/[\s^2^(Fo^2^)+(0.1349P)^2^+31.9554P] where P=(Fo^2^+2Fc^2^)/3'
_refine_ls_weighting_scheme calc
_refine_ls_wR_factor_gt 0.1879
_refine_ls_wR_factor_ref 0.2194
_reflns_number_gt 2347
_reflns_number_total 3364
_reflns_threshold_expression >2sigma(I)
_cod_data_source_file ja030103s_4.cif
_cod_data_source_block UCR8FeInS
_cod_original_cell_volume 43208(9)
_cod_database_code 4113754

loop_
_symmetry_equiv_pos_as_xyz
'x, y, z'
'-x+1/2, -y, z+1/2'
'-x, y+1/2, -z+1/2'
'x+1/2, -y+1/2, -z'
'z, x, y'
'z+1/2, -x+1/2, -y'
'-z+1/2, -x, y+1/2'
'-z, x+1/2, -y+1/2'
'y, z, x'
'-y, z+1/2, -x+1/2'
'y+1/2, -z+1/2, -x'
'-y+1/2, -z, x+1/2'
'y+1/4, x+1/4, z+1/4'
'-y+1/4, -x+3/4, z+3/4'
'y+3/4, -x+1/4, -z+3/4'
'-y+3/4, x+3/4, -z+1/4'
'x+1/4, z+1/4, y+1/4'
'-x+3/4, z+3/4, -y+1/4'
'-x+1/4, -z+3/4, y+3/4'
'x+3/4, -z+1/4, -y+3/4'
'z+1/4, y+1/4, x+1/4'
'z+3/4, -y+1/4, -x+3/4'
'-z+3/4, y+3/4, -x+1/4'
'-z+1/4, -y+3/4, x+3/4'
'x+1/2, y+1/2, z+1/2'
'-x+1, -y+1/2, z+1'
'-x+1/2, y+1, -z+1'
'x+1, -y+1, -z+1/2'
'z+1/2, x+1/2, y+1/2'
'z+1, -x+1, -y+1/2'
'-z+1, -x+1/2, y+1'
'-z+1/2, x+1, -y+1'
'y+1/2, z+1/2, x+1/2'
'-y+1/2, z+1, -x+1'
'y+1, -z+1, -x+1/2'
'-y+1, -z+1/2, x+1'
'y+3/4, x+3/4, z+3/4'
'-y+3/4, -x+5/4, z+5/4'
'y+5/4, -x+3/4, -z+5/4'
'-y+5/4, x+5/4, -z+3/4'
'x+3/4, z+3/4, y+3/4'
'-x+5/4, z+5/4, -y+3/4'
'-x+3/4, -z+5/4, y+5/4'
'x+5/4, -z+3/4, -y+5/4'
'z+3/4, y+3/4, x+3/4'
'z+5/4, -y+3/4, -x+5/4'
'-z+5/4, y+5/4, -x+3/4'
'-z+3/4, -y+5/4, x+5/4'

loop_
_atom_site_label
_atom_site_type_symbol
_atom_site_fract_x
_atom_site_fract_y
_atom_site_fract_z
_atom_site_U_iso_or_equiv
_atom_site_adp_type
_atom_site_occupancy
_atom_site_symmetry_multiplicity
_atom_site_calc_flag
_atom_site_refinement_flags
In1 In 0.35664(7) 0.41155(7) 0.06596(7) 0.0479(7) Uani 1 1 d .
In2 In 0.30452(6) 0.49446(7) 0.00696(7) 0.0446(7) Uani 1 1 d .
In3 In 0.36753(6) 0.41399(7) -0.04735(7) 0.0445(7) Uani 1 1 d .
In4 In 0.41316(7) 0.49147(7) 0.01553(7) 0.0487(8) Uani 1 1 d .
Fe1 Fe 0.30570(10) 0.33539(10) 0.00510(10) 0.0152(9) Uani 1 1 d .
S41 S 0.2500 0.3750 0.0000 0.033(4) Uani 1 4 d S
S31 S 0.3632(2) 0.3709(2) 0.0084(2) 0.045(2) Uani 1 1 d .
S32 S 0.3143(2) 0.2966(2) -0.0493(2) 0.041(2) Uani 1 1 d .
S33 S 0.3021(2) 0.2959(2) 0.0596(2) 0.041(2) Uani 1 1 d .
S21 S 0.2500 0.5361(3) 0.0000 0.058(4) Uani 1 2 d S
S22 S 0.3595(3) 0.5350(3) 0.0112(3) 0.068(3) Uani 1 1 d .
S23 S 0.3561(3) 0.3724(3) 0.1227(3) 0.063(3) Uani 1 1 d .
S24 S 0.4124(3) 0.4517(3) 0.0732(3) 0.069(3) Uani 1 1 d .
S25 S 0.4240(3) 0.4540(3) -0.0425(3) 0.067(3) Uani 1 1 d .
S34 S 0.4755(3) 0.5245(3) 0.0245(3) 0.051(4) Uani 1 3 d S

loop_
_atom_site_aniso_label
_atom_site_aniso_U_11
_atom_site_aniso_U_22
_atom_site_aniso_U_33
_atom_site_aniso_U_23
_atom_site_aniso_U_13
_atom_site_aniso_U_12
In1 0.0459(16) 0.0518(17) 0.0461(16) 0.0055(12) -0.0074(12) -0.0167(13)
In2 0.0378(15) 0.0390(15) 0.0570(18) -0.0014(13) -0.0006(12) -0.0063(12)
In3 0.0411(16) 0.0462(16) 0.0462(17) -0.0099(13) 0.0049(12) -0.0105(12)
In4 0.0447(16) 0.0501(17) 0.0514(17) 0.0022(13) -0.0037(13) -0.0157(13)
Fe1 0.021(2) 0.018(2) 0.007(2) -0.0023(18) 0.0004(17) -0.0038(18)
S41 0.030(6) 0.039(10) 0.030(6) 0.000 0.000 0.000
S31 0.038(6) 0.050(6) 0.048(6) -0.006(5) -0.010(5) -0.009(4)
S32 0.046(5) 0.039(5) 0.037(5) -0.013(4) -0.001(4) -0.004(4)
S33 0.043(5) 0.045(6) 0.035(5) 0.000(4) -0.005(4) -0.008(4)
S21 0.049(9) 0.034(8) 0.090(11) 0.000 -0.003(8) 0.000
S22 0.057(7) 0.051(6) 0.095(8) 0.000(6) 0.002(6) -0.017(5)
S23 0.064(7) 0.065(7) 0.062(7) 0.017(5) -0.019(5) -0.026(5)
S24 0.069(7) 0.064(7) 0.074(7) 0.024(6) -0.020(6) -0.033(6)
S25 0.048(6) 0.076(7) 0.077(7) -0.016(6) 0.016(5) -0.026(5)
S34 0.051(4) 0.051(4) 0.051(4) 0.018(5) -0.018(5) -0.018(5)

loop_
_atom_type_symbol
_atom_type_description
_atom_type_scat_dispersion_real
_atom_type_scat_dispersion_imag
_atom_type_scat_source
S S 0.1246 0.1234 'International Tables Vol C Tables 4.2.6.8 and 6.1.1.4'
Fe Fe 0.3463 0.8444 'International Tables Vol C Tables 4.2.6.8 and 6.1.1.4'
In In -0.7276 1.3100 'International Tables Vol C Tables 4.2.6.8 and 6.1.1.4'

loop_
_geom_angle_atom_site_label_1
_geom_angle_atom_site_label_2
_geom_angle_atom_site_label_3
_geom_angle
_geom_angle_site_symmetry_1
_geom_angle_site_symmetry_3
S23 In1 S24 104.5(3) . .
S23 In1 S31 110.1(3) . .
S24 In1 S31 110.1(3) . .
S23 In1 S32 110.4(3) . 24_554
S24 In1 S32 108.2(3) . 24_554
S31 In1 S32 113.2(3) . 24_554
S22 In2 S21 106.5(3) . .
S22 In2 S32 110.7(3) . 24_554
S21 In2 S32 112.0(2) . 24_554
S22 In2 S33 109.2(3) . 46_454
S21 In2 S33 108.2(2) . 46_454
S32 In2 S33 110.2(3) 24_554 46_454
S23 In3 S25 107.6(3) 46_454 .
S23 In3 S33 107.6(3) 46_454 46_454
S25 In3 S33 110.2(3) . 46_454
S23 In3 S31 110.7(3) 46_454 .
S25 In3 S31 110.3(3) . .
S33 In3 S31 110.5(3) 46_454 .
S22 In4 S25 113.9(4) . .
S22 In4 S24 113.6(4) . .
S25 In4 S24 112.4(4) . .
S22 In4 S34 113.2(4) . .
S25 In4 S34 102.7(4) . .
S24 In4 S34 99.7(2) . .
S32 Fe1 S33 108.8(3) . .
S32 Fe1 S31 103.5(3) . .
S33 Fe1 S31 108.2(3) . .
S32 Fe1 S41 112.1(2) . .
S33 Fe1 S41 110.8(2) . .
S31 Fe1 S41 113.0(3) . .
Fe1 S41 Fe1 109.51(9) 24_554 27_544
Fe1 S41 Fe1 109.39(17) 24_554 46_454
Fe1 S41 Fe1 109.51(9) 27_544 46_454
Fe1 S41 Fe1 109.51(9) 24_554 .
Fe1 S41 Fe1 109.39(17) 27_544 .
Fe1 S41 Fe1 109.51(9) 46_454 .
Fe1 S31 In3 109.5(3) . .
Fe1 S31 In1 105.2(3) . .
In3 S31 In1 107.3(3) . .
Fe1 S32 In2 106.9(3) . 46_454
Fe1 S32 In1 108.4(3) . 46_454
In2 S32 In1 107.6(3) 46_454 46_454
Fe1 S33 In3 109.5(3) . 24_554
Fe1 S33 In2 108.5(3) . 24_554
In3 S33 In2 108.8(3) 24_554 24_554
In2 S21 In2 105.7(5) 27_544 .
In2 S22 In4 104.7(4) . .
In1 S23 In3 104.1(3) . 24_554
In1 S24 In4 104.6(4) . .
In3 S25 In4 104.0(3) . .
In4 S34 In4 117.4(2) 7_564 10_655
In4 S34 In4 117.4(2) 7_564 .
In4 S34 In4 117.4(2) 10_655 .

loop_
_geom_bond_atom_site_label_1
_geom_bond_atom_site_label_2
_geom_bond_distance
_geom_bond_site_symmetry_2
In1 S23 2.420(10) .
In1 S24 2.426(10) .
In1 S31 2.483(9) .
In1 S32 2.491(9) 24_554
In2 S22 2.402(9) .
In2 S21 2.419(7) .
In2 S32 2.481(8) 24_554
In2 S33 2.516(8) 46_454
In3 S23 2.431(9) 46_454
In3 S25 2.433(9) .
In3 S33 2.478(9) 46_454
In3 S31 2.478(9) .
In4 S22 2.431(10) .
In4 S25 2.453(10) .
In4 S24 2.459(9) .
In4 S34 2.495(4) .
Fe1 S32 2.364(8) .
Fe1 S33 2.365(9) .
Fe1 S31 2.375(9) .
Fe1 S41 2.405(4) .
S41 Fe1 2.405(4) 24_554
S41 Fe1 2.405(4) 27_544
S41 Fe1 2.405(4) 46_454
S32 In2 2.481(8) 46_454
S32 In1 2.491(9) 46_454
S33 In3 2.478(9) 24_554
S33 In2 2.516(8) 24_554
S21 In2 2.419(7) 27_544
S23 In3 2.431(9) 24_554
S34 In4 2.495(4) 7_564
S34 In4 2.495(4) 10_655
